data_2234802
loop_
_publ_author_name
'Dharmalingam, Sivanesan'
'Jeon, Yeojin'
'Yoon, Sungho'

_publ_section_title
;
 Bis(4,4''-difluoro-1,1':3',1''-terphenyl-2'-carboxylato-\k<i>O</i>)bis(3,5-dimethyl-1<i>H</i>-pyrazole-\k<i>N</i>^2^)manganese(II)
;
_journal_coeditor_code SJ5226
_journal_issue 5
_journal_name_full 'Acta Crystallographica Section E'
_journal_page_first m582
_journal_page_last m583
_journal_paper_doi 10.1107/S1600536812014201
_journal_volume 68
_journal_year 2012
_chemical_formula_iupac '[Mn (C19 H11 F2 O2)2 (C5 H8 N2)2]'
_chemical_formula_moiety 'C48 H38 F4 Mn N4 O4'
_chemical_formula_sum 'C48 H38 F4 Mn N4 O4'
_chemical_formula_weight 865.76
_chemical_name_systematic
;
Bis(4,4''-difluoro-1,1':3',1''-terphenyl-2'-carboxylato-\k<i>O</i>)bis(3,5-
dimethyl-1<i>H</i>-pyrazole-\k<i>N</i>^2^)manganese(II)
;
_space_group_IT_number 2
_symmetry_cell_setting triclinic
_symmetry_space_group_name_Hall '-P 1'
_symmetry_space_group_name_H-M 'P -1'
_atom_sites_solution_hydrogens geom
_atom_sites_solution_primary direct
_atom_sites_solution_secondary difmap
_audit_creation_method SHELXL-97
_cell_angle_alpha 69.283(2)
_cell_angle_beta 88.854(2)
_cell_angle_gamma 77.476(2)
_cell_formula_units_Z 2
_cell_length_a 10.9310(16)
_cell_length_b 13.668(2)
_cell_length_c 15.541(2)
_cell_measurement_reflns_used 1018
_cell_measurement_temperature 173(2)
_cell_measurement_theta_max 27.22
_cell_measurement_theta_min 2.51
_cell_volume 2116.0(5)
_computing_cell_refinement '<i>SAINT</i> (Bruker, 2000)'
_computing_data_collection '<i>SMART</i> (Bruker, 2000)'
_computing_data_reduction '<i>SAINT</i> (Bruker, 2000)'
_computing_molecular_graphics 'SHELXTL (Sheldrick, 2008)'
_computing_publication_material 'SHELXTL (Sheldrick, 2008)'
_computing_structure_refinement '<i>SHELXL97</i> (Sheldrick, 2008)'
_computing_structure_solution '<i>SHELXS97</i> (Sheldrick, 2008)'
_diffrn_ambient_temperature 173(2)
_diffrn_measured_fraction_theta_full 0.991
_diffrn_measured_fraction_theta_max 0.991
_diffrn_measurement_device_type 'Bruker SMART CCD area-detector'
_diffrn_measurement_method '\f and \w scans'
_diffrn_radiation_monochromator graphite
_diffrn_radiation_source 'fine-focus sealed tube'
_diffrn_radiation_type MoK\a
_diffrn_radiation_wavelength 0.71073
_diffrn_reflns_av_R_equivalents 0.0316
_diffrn_reflns_av_sigmaI/netI 0.0472
_diffrn_reflns_limit_h_max 12
_diffrn_reflns_limit_h_min -12
_diffrn_reflns_limit_k_max 16
_diffrn_reflns_limit_k_min -16
_diffrn_reflns_limit_l_max 18
_diffrn_reflns_limit_l_min -18
_diffrn_reflns_number 15553
_diffrn_reflns_theta_full 25.00
_diffrn_reflns_theta_max 25.00
_diffrn_reflns_theta_min 1.40
_diffrn_standards_number 0
_exptl_absorpt_coefficient_mu 0.379
_exptl_absorpt_correction_T_max 1.0
_exptl_absorpt_correction_T_min 0.469
_exptl_absorpt_correction_type multi-scan
_exptl_absorpt_process_details '(SADABS; Bruker, 2000)'
_exptl_crystal_colour colorless
_exptl_crystal_density_diffrn 1.359
_exptl_crystal_density_method 'not measured'
_exptl_crystal_description block
_exptl_crystal_F_000 894
_exptl_crystal_size_max 0.10
_exptl_crystal_size_mid 0.10
_exptl_crystal_size_min 0.05
_refine_diff_density_max 0.668
_refine_diff_density_min -0.372
_refine_ls_extinction_method none
_refine_ls_goodness_of_fit_ref 1.075
_refine_ls_hydrogen_treatment mixed
_refine_ls_matrix_type full
_refine_ls_number_parameters 562
_refine_ls_number_reflns 7378
_refine_ls_number_restraints 0
_refine_ls_restrained_S_all 1.075
_refine_ls_R_factor_all 0.0528
_refine_ls_R_factor_gt 0.0469
_refine_ls_shift/su_max 0.001
_refine_ls_shift/su_mean 0.000
_refine_ls_structure_factor_coef Fsqd
_refine_ls_weighting_details 'calc w=1/[\s^2^(Fo^2^)+(0.0504P)^2^+1.1718P] where P=(Fo^2^+2Fc^2^)/3'
_refine_ls_weighting_scheme calc
_refine_ls_wR_factor_gt 0.1121
_refine_ls_wR_factor_ref 0.1175
_reflns_number_gt 6578
_reflns_number_total 7378
_reflns_threshold_expression I>2\s(I)
_cod_data_source_file sj5226.cif
_cod_data_source_block I
_cod_original_cell_volume 2115.9(5)
_cod_database_code 2234802
_cod_database_fobs_code 2234802

loop_
_symmetry_equiv_pos_as_xyz
'x, y, z'
'-x, -y, -z'

loop_
_atom_site_type_symbol
_atom_site_label
_atom_site_fract_x
_atom_site_fract_y
_atom_site_fract_z
_atom_site_U_iso_or_equiv
_atom_site_adp_type
_atom_site_calc_flag
_atom_site_refinement_flags
_atom_site_occupancy
_atom_site_symmetry_multiplicity
C C1 1.0866(2) 0.5295(3) 0.7746(2) 0.0513(8) Uani d . 1 1
H H1A 1.1375 0.5522 0.7216 0.077 Uiso calc R 1 1
H H2B 1.1399 0.4742 0.8266 0.077 Uiso calc R 1 1
H H3C 1.0490 0.5913 0.7918 0.077 Uiso calc R 1 1
C C2 0.9853(2) 0.4851(2) 0.74983(16) 0.0314(5) Uani d . 1 1
C C3 0.9922(3) 0.3873(2) 0.73963(18) 0.0407(6) Uani d . 1 1
H H3 1.0658 0.3327 0.7462 0.049 Uiso calc R 1 1
C C4 0.8721(3) 0.3847(2) 0.71824(18) 0.0422(6) Uani d . 1 1
C C5 0.8188(4) 0.3015(2) 0.7006(3) 0.0709(11) Uani d . 1 1
H H5A 0.7848 0.2595 0.7571 0.106 Uiso calc R 1 1
H H6B 0.8851 0.2538 0.6816 0.106 Uiso calc R 1 1
H H7C 0.7516 0.3364 0.6517 0.106 Uiso calc R 1 1
C C6 0.9539(3) 0.8351(2) 0.56558(18) 0.0461(7) Uani d . 1 1
H H8A 0.9306 0.7668 0.5755 0.069 Uiso calc R 1 1
H H9B 1.0398 0.8313 0.5455 0.069 Uiso calc R 1 1
H H10C 0.8960 0.8932 0.5181 0.069 Uiso calc R 1 1
C C7 0.9467(2) 0.85669(19) 0.65348(16) 0.0314(5) Uani d . 1 1
C C8 0.9967(2) 0.9287(2) 0.67876(18) 0.0376(6) Uani d . 1 1
H H4 1.0445 0.9768 0.6419 0.045 Uiso calc R 1 1
C C9 0.9638(2) 0.91730(19) 0.76706(17) 0.0338(6) Uani d . 1 1
C C10 0.9886(3) 0.9709(2) 0.8309(2) 0.0507(7) Uani d . 1 1
H H12A 0.9175 0.9758 0.8697 0.076 Uiso calc R 1 1
H H13B 0.9997 1.0432 0.7951 0.076 Uiso calc R 1 1
H H14C 1.0650 0.9291 0.8699 0.076 Uiso calc R 1 1
C C11 0.7265(2) 0.64209(16) 0.92263(15) 0.0249(5) Uani d . 1 1
C C12 0.67639(19) 0.60871(16) 1.01669(14) 0.0185(4) Uani d . 1 1
C C17 0.63182(19) 0.68616(17) 1.05611(14) 0.0212(4) Uani d . 1 1
C C16 0.5773(2) 0.65568(18) 1.14060(14) 0.0264(5) Uani d . 1 1
H H15 0.5498 0.7069 1.1693 0.032 Uiso calc R 1 1
C C15 0.5629(2) 0.55161(19) 1.18310(15) 0.0284(5) Uani d . 1 1
H H16 0.5220 0.5325 1.2392 0.034 Uiso calc R 1 1
C C14 0.6080(2) 0.47540(17) 1.14401(15) 0.0260(5) Uani d . 1 1
H H17 0.5974 0.4042 1.1735 0.031 Uiso calc R 1 1
C C13 0.66876(19) 0.50138(17) 1.06224(14) 0.0211(4) Uani d . 1 1
C C24 0.7289(2) 0.41609(16) 1.02611(14) 0.0223(5) Uani d . 1 1
C C29 0.8558(2) 0.40187(18) 1.00785(16) 0.0278(5) Uani d . 1 1
H H18 0.9031 0.4487 1.0165 0.033 Uiso calc R 1 1
C C28 0.9137(2) 0.3206(2) 0.97736(17) 0.0342(6) Uani d . 1 1
H H19 1.0001 0.3110 0.9652 0.041 Uiso calc R 1 1
C C27 0.8434(3) 0.25472(19) 0.96519(17) 0.0359(6) Uani d . 1 1
C C26 0.7184(2) 0.26476(19) 0.98273(18) 0.0373(6) Uani d . 1 1
H H20 0.6723 0.2173 0.9739 0.045 Uiso calc R 1 1
C C25 0.6619(2) 0.34618(17) 1.01366(16) 0.0298(5) Uani d . 1 1
H H21 0.5757 0.3543 1.0266 0.036 Uiso calc R 1 1
C C18 0.6370(2) 0.80062(17) 1.00680(14) 0.0223(5) Uani d . 1 1
C C19 0.7005(3) 0.85289(19) 1.04621(16) 0.0338(6) Uani d . 1 1
H H22 0.7408 0.8157 1.1061 0.041 Uiso calc R 1 1
C C20 0.7060(3) 0.9594(2) 0.99926(18) 0.0407(6) Uani d . 1 1
H H23 0.7502 0.9953 1.0261 0.049 Uiso calc R 1 1
C C21 0.6463(2) 1.01103(17) 0.91372(16) 0.0306(5) Uani d . 1 1
C C22 0.5818(2) 0.96331(19) 0.87257(16) 0.0318(5) Uani d . 1 1
H H24 0.5406 1.0018 0.8131 0.038 Uiso calc R 1 1
C C23 0.5775(2) 0.85704(18) 0.91944(16) 0.0282(5) Uani d . 1 1
H H25 0.5334 0.8222 0.8915 0.034 Uiso calc R 1 1
C C30 0.57304(19) 0.71049(17) 0.60758(14) 0.0232(5) Uani d . 1 1
C C31 0.4892(2) 0.77015(17) 0.52004(14) 0.0227(5) Uani d . 1 1
C C36 0.3932(2) 0.85918(18) 0.51369(15) 0.0263(5) Uani d . 1 1
C C35 0.3179(2) 0.9123(2) 0.43246(16) 0.0361(6) Uani d . 1 1
H H26 0.2527 0.9729 0.4278 0.043 Uiso calc R 1 1
C C34 0.3364(3) 0.8786(2) 0.35867(17) 0.0406(6) Uani d . 1 1
H H27 0.2837 0.9153 0.3038 0.049 Uiso calc R 1 1
C C33 0.4312(2) 0.7916(2) 0.36461(16) 0.0349(6) Uani d . 1 1
H H28 0.4444 0.7694 0.3131 0.042 Uiso calc R 1 1
C C32 0.5081(2) 0.73568(18) 0.44486(15) 0.0263(5) Uani d . 1 1
C C43 0.6113(2) 0.64322(19) 0.44768(15) 0.0286(5) Uani d . 1 1
C C44 0.7327(2) 0.6363(2) 0.47775(19) 0.0412(6) Uani d . 1 1
H H29 0.7506 0.6921 0.4950 0.049 Uiso calc R 1 1
C C45 0.8276(3) 0.5491(3) 0.4828(2) 0.0598(9) Uani d . 1 1
H H30 0.9107 0.5440 0.5037 0.072 Uiso calc R 1 1
C C46 0.7997(3) 0.4703(3) 0.4571(2) 0.0541(8) Uani d . 1 1
C C47 0.6825(3) 0.4741(2) 0.42535(19) 0.0458(7) Uani d . 1 1
H H31 0.6663 0.4184 0.4072 0.055 Uiso calc R 1 1
C C48 0.5882(2) 0.5621(2) 0.42059(16) 0.0348(6) Uani d . 1 1
H H32 0.5059 0.5671 0.3983 0.042 Uiso calc R 1 1
C C37 0.3671(2) 0.89838(18) 0.59182(15) 0.0251(5) Uani d . 1 1
C C38 0.3556(2) 1.0065(2) 0.57712(17) 0.0343(6) Uani d . 1 1
H H33 0.3666 1.0546 0.5176 0.041 Uiso calc R 1 1
C C39 0.3282(2) 1.0448(2) 0.64837(19) 0.0406(6) Uani d . 1 1
H H34 0.3214 1.1184 0.6387 0.049 Uiso calc R 1 1
C C40 0.3111(2) 0.9740(2) 0.73290(18) 0.0378(6) Uani d . 1 1
C C41 0.3204(2) 0.8674(2) 0.75057(17) 0.0387(6) Uani d . 1 1
H H35 0.3076 0.8204 0.8101 0.046 Uiso calc R 1 1
C C42 0.3490(2) 0.8299(2) 0.67922(16) 0.0321(5) Uani d . 1 1
H H36 0.3563 0.7559 0.6901 0.039 Uiso calc R 1 1
F F1 0.90001(16) 0.17383(12) 0.93543(12) 0.0536(4) Uani d . 1 1
F F2 0.65221(16) 1.11511(11) 0.86681(10) 0.0464(4) Uani d . 1 1
F F3 0.89370(19) 0.38355(17) 0.46375(17) 0.0866(7) Uani d . 1 1
F F4 0.28254(16) 1.01216(16) 0.80295(12) 0.0579(5) Uani d . 1 1
Mn Mn1 0.76676(3) 0.68954(3) 0.74376(2) 0.02314(11) Uani d . 1 1
N N1 0.86659(17) 0.54142(15) 0.73521(13) 0.0271(4) Uani d . 1 1
N N2 0.7995(2) 0.47746(16) 0.71690(15) 0.0362(5) Uani d . 1 1
N N3 0.88491(18) 0.80274(15) 0.72287(13) 0.0286(4) Uani d . 1 1
N N4 0.89665(19) 0.84149(17) 0.79094(15) 0.0324(5) Uani d . 1 1
O O1 0.65725(16) 0.64746(13) 0.85637(10) 0.0349(4) Uani d . 1 1
O O2 0.83122(17) 0.66487(14) 0.91176(13) 0.0421(5) Uani d . 1 1
O O3 0.64655(14) 0.76094(12) 0.62699(10) 0.0274(4) Uani d . 1 1
O O4 0.56667(15) 0.61680(12) 0.65369(11) 0.0307(4) Uani d . 1 1
H H1 0.721(3) 0.507(2) 0.699(2) 0.045(8) Uiso d . 1 1
H H2 0.875(3) 0.808(2) 0.842(2) 0.039(8) Uiso d . 1 1

loop_
_atom_site_aniso_label
_atom_site_aniso_U_11
_atom_site_aniso_U_22
_atom_site_aniso_U_33
_atom_site_aniso_U_12
_atom_site_aniso_U_13
_atom_site_aniso_U_23
C1 0.0296(14) 0.064(2) 0.0631(19) -0.0012(13) -0.0081(13) -0.0312(16)
C2 0.0282(12) 0.0352(14) 0.0268(12) 0.0010(10) -0.0019(10) -0.0108(10)
C3 0.0394(14) 0.0352(15) 0.0405(14) 0.0093(12) -0.0051(12) -0.0151(12)
C4 0.0536(17) 0.0254(14) 0.0418(15) -0.0035(12) -0.0111(13) -0.0074(11)
C5 0.092(3) 0.0313(17) 0.086(3) -0.0122(17) -0.025(2) -0.0165(17)
C6 0.0505(16) 0.0426(16) 0.0366(14) -0.0090(13) 0.0153(13) -0.0054(12)
C7 0.0254(12) 0.0264(12) 0.0298(12) -0.0028(10) 0.0039(10) 0.0030(10)
C8 0.0332(13) 0.0286(13) 0.0403(14) -0.0142(11) 0.0042(11) 0.0046(11)
C9 0.0278(12) 0.0278(13) 0.0391(14) -0.0094(10) -0.0036(11) -0.0018(11)
C10 0.0547(18) 0.0441(17) 0.0580(18) -0.0266(14) -0.0036(14) -0.0147(14)
C11 0.0342(13) 0.0116(10) 0.0271(12) -0.0057(9) 0.0090(10) -0.0049(9)
C12 0.0201(10) 0.0164(10) 0.0197(10) -0.0088(8) 0.0003(8) -0.0043(8)
C17 0.0238(11) 0.0188(11) 0.0219(10) -0.0081(9) 0.0006(9) -0.0063(9)
C16 0.0318(12) 0.0263(12) 0.0223(11) -0.0076(10) 0.0041(9) -0.0099(9)
C15 0.0324(12) 0.0302(13) 0.0196(11) -0.0104(10) 0.0071(9) -0.0035(9)
C14 0.0300(12) 0.0181(11) 0.0249(11) -0.0101(9) 0.0006(9) 0.0011(9)
C13 0.0210(10) 0.0190(11) 0.0223(10) -0.0084(9) -0.0010(9) -0.0035(9)
C24 0.0303(12) 0.0144(10) 0.0191(10) -0.0074(9) -0.0020(9) -0.0010(8)
C29 0.0332(12) 0.0225(12) 0.0312(12) -0.0128(10) 0.0045(10) -0.0100(10)
C28 0.0362(13) 0.0310(13) 0.0347(13) -0.0053(11) 0.0054(11) -0.0122(11)
C27 0.0523(16) 0.0206(12) 0.0327(13) 0.0016(11) -0.0031(12) -0.0123(10)
C26 0.0471(15) 0.0206(12) 0.0468(15) -0.0092(11) -0.0104(12) -0.0135(11)
C25 0.0318(12) 0.0186(11) 0.0368(13) -0.0077(10) -0.0056(10) -0.0058(10)
C18 0.0264(11) 0.0176(11) 0.0243(11) -0.0057(9) 0.0068(9) -0.0091(9)
C19 0.0551(16) 0.0243(12) 0.0246(11) -0.0147(11) -0.0021(11) -0.0080(10)
C20 0.0689(19) 0.0279(13) 0.0364(14) -0.0245(13) -0.0007(13) -0.0166(11)
C21 0.0475(15) 0.0136(11) 0.0325(12) -0.0099(10) 0.0093(11) -0.0089(10)
C22 0.0367(13) 0.0224(12) 0.0309(12) -0.0065(10) -0.0016(10) -0.0031(10)
C23 0.0314(12) 0.0210(12) 0.0329(12) -0.0105(10) -0.0016(10) -0.0077(10)
C30 0.0205(10) 0.0248(12) 0.0216(11) -0.0022(9) 0.0043(9) -0.0069(9)
C31 0.0240(11) 0.0200(11) 0.0213(10) -0.0084(9) 0.0024(9) -0.0023(9)
C36 0.0283(12) 0.0229(12) 0.0229(11) -0.0065(9) 0.0015(9) -0.0021(9)
C35 0.0368(14) 0.0308(14) 0.0304(13) 0.0042(11) -0.0035(11) -0.0052(11)
C34 0.0454(15) 0.0421(16) 0.0240(12) 0.0006(12) -0.0097(11) -0.0050(11)
C33 0.0423(14) 0.0397(15) 0.0228(11) -0.0099(12) 0.0010(10) -0.0110(11)
C32 0.0287(12) 0.0260(12) 0.0236(11) -0.0107(10) 0.0036(9) -0.0057(9)
C43 0.0314(12) 0.0315(13) 0.0232(11) -0.0097(10) 0.0075(9) -0.0087(10)
C44 0.0329(14) 0.0460(16) 0.0538(16) -0.0088(12) 0.0096(12) -0.0291(14)
C45 0.0311(14) 0.076(2) 0.082(2) 0.0030(15) 0.0018(15) -0.049(2)
C46 0.0492(18) 0.0503(18) 0.0619(19) 0.0108(14) 0.0078(15) -0.0324(16)
C47 0.0600(18) 0.0408(16) 0.0425(15) -0.0116(14) 0.0129(14) -0.0223(13)
C48 0.0396(14) 0.0377(14) 0.0297(12) -0.0099(12) 0.0076(11) -0.0147(11)
C37 0.0213(11) 0.0246(12) 0.0257(11) -0.0025(9) 0.0006(9) -0.0060(9)
C38 0.0378(14) 0.0293(13) 0.0349(13) -0.0113(11) 0.0059(11) -0.0083(11)
C39 0.0427(15) 0.0352(15) 0.0531(16) -0.0162(12) 0.0076(13) -0.0227(13)
C40 0.0298(13) 0.0550(17) 0.0383(14) -0.0087(12) 0.0034(11) -0.0287(13)
C41 0.0371(14) 0.0458(16) 0.0248(12) -0.0029(12) 0.0042(11) -0.0062(11)
C42 0.0330(13) 0.0264(13) 0.0293(12) -0.0015(10) 0.0022(10) -0.0038(10)
F1 0.0702(11) 0.0338(9) 0.0608(10) 0.0030(8) -0.0018(9) -0.0298(8)
F2 0.0813(12) 0.0172(7) 0.0421(8) -0.0208(7) 0.0021(8) -0.0067(6)
F3 0.0693(13) 0.0766(14) 0.1162(18) 0.0258(11) -0.0018(12) -0.0617(14)
F4 0.0544(10) 0.0866(13) 0.0533(10) -0.0181(9) 0.0114(8) -0.0488(10)
Mn1 0.02515(19) 0.01969(19) 0.02176(18) -0.00732(14) 0.00321(13) -0.00279(14)
N1 0.0261(10) 0.0254(10) 0.0291(10) -0.0053(8) 0.0003(8) -0.0094(8)
N2 0.0303(11) 0.0240(11) 0.0487(13) -0.0055(9) -0.0096(10) -0.0062(10)
N3 0.0305(10) 0.0273(11) 0.0254(10) -0.0126(9) 0.0033(8) -0.0030(8)
N4 0.0365(11) 0.0351(12) 0.0279(11) -0.0208(10) 0.0053(9) -0.0068(9)
O1 0.0490(10) 0.0341(10) 0.0195(8) -0.0078(8) 0.0050(7) -0.0081(7)
O2 0.0407(10) 0.0342(10) 0.0510(11) -0.0208(8) 0.0231(9) -0.0086(9)
O3 0.0287(8) 0.0275(9) 0.0252(8) -0.0083(7) -0.0018(7) -0.0071(7)
O4 0.0306(9) 0.0218(8) 0.0299(8) -0.0063(7) 0.0002(7) 0.0029(7)

loop_
_atom_type_symbol
_atom_type_description
_atom_type_scat_dispersion_real
_atom_type_scat_dispersion_imag
_atom_type_scat_source
C C 0.0033 0.0016 'International Tables Vol C Tables 4.2.6.8 and 6.1.1.4'
H H 0.0000 0.0000 'International Tables Vol C Tables 4.2.6.8 and 6.1.1.4'
N N 0.0061 0.0033 'International Tables Vol C Tables 4.2.6.8 and 6.1.1.4'
O O 0.0106 0.0060 'International Tables Vol C Tables 4.2.6.8 and 6.1.1.4'
Mn Mn 0.3368 0.7283 'International Tables Vol C Tables 4.2.6.8 and 6.1.1.4'
F F 0.0171 0.0103 'International Tables Vol C Tables 4.2.6.8 and 6.1.1.4'

loop_
_geom_angle_atom_site_label_1
_geom_angle_atom_site_label_2
_geom_angle_atom_site_label_3
_geom_angle
_geom_angle_publ_flag
C2 C1 H1A 109.5 ?
C2 C1 H2B 109.5 ?
H1A C1 H2B 109.5 ?
C2 C1 H3C 109.5 ?
H1A C1 H3C 109.5 ?
H2B C1 H3C 109.5 ?
N1 C2 C3 110.1(2) ?
N1 C2 C1 120.2(2) ?
C3 C2 C1 129.7(2) ?
C4 C3 C2 106.6(2) ?
C4 C3 H3 126.7 ?
C2 C3 H3 126.7 ?
N2 C4 C3 106.1(2) ?
N2 C4 C5 121.8(3) ?
C3 C4 C5 132.1(3) ?
C4 C5 H5A 109.5 ?
C4 C5 H6B 109.5 ?
H5A C5 H6B 109.5 ?
C4 C5 H7C 109.5 ?
H5A C5 H7C 109.5 ?
H6B C5 H7C 109.5 ?
C7 C6 H8A 109.5 ?
C7 C6 H9B 109.5 ?
H8A C6 H9B 109.5 ?
C7 C6 H10C 109.5 ?
H8A C6 H10C 109.5 ?
H9B C6 H10C 109.5 ?
N3 C7 C8 109.6(2) ?
N3 C7 C6 120.6(2) ?
C8 C7 C6 129.9(2) ?
C9 C8 C7 107.1(2) ?
C9 C8 H4 126.5 ?
C7 C8 H4 126.5 ?
N4 C9 C8 105.6(2) ?
N4 C9 C10 121.8(2) ?
C8 C9 C10 132.7(2) ?
C9 C10 H12A 109.5 ?
C9 C10 H13B 109.5 ?
H12A C10 H13B 109.5 ?
C9 C10 H14C 109.5 ?
H12A C10 H14C 109.5 ?
H13B C10 H14C 109.5 ?
O2 C11 O1 122.4(2) ?
O2 C11 C12 120.4(2) ?
O1 C11 C12 117.16(19) ?
C17 C12 C13 120.69(19) ?
C17 C12 C11 119.38(18) ?
C13 C12 C11 119.85(18) ?
C16 C17 C12 118.90(19) ?
C16 C17 C18 120.29(19) ?
C12 C17 C18 120.74(18) ?
C15 C16 C17 120.6(2) ?
C15 C16 H15 119.7 ?
C17 C16 H15 119.7 ?
C14 C15 C16 120.0(2) ?
C14 C15 H16 120.0 ?
C16 C15 H16 120.0 ?
C15 C14 C13 121.0(2) ?
C15 C14 H17 119.5 ?
C13 C14 H17 119.5 ?
C14 C13 C12 118.6(2) ?
C14 C13 C24 120.40(19) ?
C12 C13 C24 121.00(19) ?
C25 C24 C29 118.5(2) ?
C25 C24 C13 121.0(2) ?
C29 C24 C13 120.49(19) ?
C28 C29 C24 121.0(2) ?
C28 C29 H18 119.5 ?
C24 C29 H18 119.5 ?
C27 C28 C29 118.3(2) ?
C27 C28 H19 120.9 ?
C29 C28 H19 120.9 ?
C28 C27 F1 118.7(2) ?
C28 C27 C26 123.0(2) ?
F1 C27 C26 118.2(2) ?
C27 C26 C25 118.0(2) ?
C27 C26 H20 121.0 ?
C25 C26 H20 121.0 ?
C26 C25 C24 121.1(2) ?
C26 C25 H21 119.4 ?
C24 C25 H21 119.4 ?
C19 C18 C23 118.6(2) ?
C19 C18 C17 121.18(19) ?
C23 C18 C17 120.26(19) ?
C18 C19 C20 120.8(2) ?
C18 C19 H22 119.6 ?
C20 C19 H22 119.6 ?
C21 C20 C19 118.3(2) ?
C21 C20 H23 120.8 ?
C19 C20 H23 120.8 ?
C22 C21 C20 123.0(2) ?
C22 C21 F2 118.3(2) ?
C20 C21 F2 118.7(2) ?
C21 C22 C23 118.3(2) ?
C21 C22 H24 120.8 ?
C23 C22 H24 120.8 ?
C22 C23 C18 121.0(2) ?
C22 C23 H25 119.5 ?
C18 C23 H25 119.5 ?
O4 C30 O3 125.1(2) ?
O4 C30 C31 118.58(19) ?
O3 C30 C31 116.30(18) ?
C36 C31 C32 119.83(19) ?
C36 C31 C30 120.54(19) ?
C32 C31 C30 119.63(19) ?
C35 C36 C31 119.2(2) ?
C35 C36 C37 118.5(2) ?
C31 C36 C37 122.26(19) ?
C34 C35 C36 121.0(2) ?
C34 C35 H26 119.5 ?
C36 C35 H26 119.5 ?
C33 C34 C35 119.8(2) ?
C33 C34 H27 120.1 ?
C35 C34 H27 120.1 ?
C34 C33 C32 121.0(2) ?
C34 C33 H28 119.5 ?
C32 C33 H28 119.5 ?
C33 C32 C31 119.1(2) ?
C33 C32 C43 119.2(2) ?
C31 C32 C43 121.63(19) ?
C48 C43 C44 118.6(2) ?
C48 C43 C32 120.8(2) ?
C44 C43 C32 120.6(2) ?
C45 C44 C43 120.6(3) ?
C45 C44 H29 119.7 ?
C43 C44 H29 119.7 ?
C46 C45 C44 118.6(3) ?
C46 C45 H30 120.7 ?
C44 C45 H30 120.7 ?
F3 C46 C47 118.6(3) ?
F3 C46 C45 118.2(3) ?
C47 C46 C45 123.2(3) ?
C46 C47 C48 117.5(3) ?
C46 C47 H31 121.2 ?
C48 C47 H31 121.2 ?
C47 C48 C43 121.4(2) ?
C47 C48 H32 119.3 ?
C43 C48 H32 119.3 ?
C42 C37 C38 118.6(2) ?
C42 C37 C36 121.5(2) ?
C38 C37 C36 119.9(2) ?
C39 C38 C37 120.7(2) ?
C39 C38 H33 119.7 ?
C37 C38 H33 119.7 ?
C40 C39 C38 118.4(2) ?
C40 C39 H34 120.8 ?
C38 C39 H34 120.8 ?
C41 C40 C39 123.1(2) ?
C41 C40 F4 118.5(2) ?
C39 C40 F4 118.3(3) ?
C40 C41 C42 118.0(2) ?
C40 C41 H35 121.0 ?
C42 C41 H35 121.0 ?
C41 C42 C37 121.2(2) ?
C41 C42 H36 119.4 ?
C37 C42 H36 119.4 ?
O3 Mn1 O1 107.39(7) y
O3 Mn1 N1 105.08(7) y
O1 Mn1 N1 105.31(7) y
O3 Mn1 N3 101.78(7) y
O1 Mn1 N3 123.66(7) y
N1 Mn1 N3 112.13(7) y
C2 N1 N2 105.00(19) ?
C2 N1 Mn1 136.67(16) ?
N2 N1 Mn1 118.13(14) ?
C4 N2 N1 112.3(2) ?
C4 N2 H1 131.1(19) ?
N1 N2 H1 115.9(19) ?
C7 N3 N4 105.33(19) ?
C7 N3 Mn1 136.36(17) ?
N4 N3 Mn1 118.01(14) ?
C9 N4 N3 112.5(2) ?
C9 N4 H2 130(2) ?
N3 N4 H2 117(2) ?
C11 O1 Mn1 103.42(14) ?
C30 O3 Mn1 120.59(14) ?

loop_
_geom_bond_atom_site_label_1
_geom_bond_atom_site_label_2
_geom_bond_distance
_geom_bond_publ_flag
C1 C2 1.489(4) ?
C1 H1A 0.9800 ?
C1 H2B 0.9800 ?
C1 H3C 0.9800 ?
C2 N1 1.335(3) ?
C2 C3 1.387(4) ?
C3 C4 1.371(4) ?
C3 H3 0.9500 ?
C4 N2 1.335(3) ?
C4 C5 1.491(4) ?
C5 H5A 0.9800 ?
C5 H6B 0.9800 ?
C5 H7C 0.9800 ?
C6 C7 1.493(4) ?
C6 H8A 0.9800 ?
C6 H9B 0.9800 ?
C6 H10C 0.9800 ?
C7 N3 1.337(3) ?
C7 C8 1.393(4) ?
C8 C9 1.375(4) ?
C8 H4 0.9500 ?
C9 N4 1.341(3) ?
C9 C10 1.485(4) ?
C10 H12A 0.9800 ?
C10 H13B 0.9800 ?
C10 H14C 0.9800 ?
C11 O2 1.243(3) ?
C11 O1 1.262(3) ?
C11 C12 1.500(3) ?
C12 C17 1.399(3) ?
C12 C13 1.406(3) ?
C17 C16 1.393(3) ?
C17 C18 1.492(3) ?
C16 C15 1.383(3) ?
C16 H15 0.9500 ?
C15 C14 1.382(3) ?
C15 H16 0.9500 ?
C14 C13 1.390(3) ?
C14 H17 0.9500 ?
C13 C24 1.491(3) ?
C24 C25 1.388(3) ?
C24 C29 1.396(3) ?
C29 C28 1.383(3) ?
C29 H18 0.9500 ?
C28 C27 1.365(4) ?
C28 H19 0.9500 ?
C27 F1 1.368(3) ?
C27 C26 1.375(4) ?
C26 C25 1.386(3) ?
C26 H20 0.9500 ?
C25 H21 0.9500 ?
C18 C19 1.381(3) ?
C18 C23 1.392(3) ?
C19 C20 1.393(3) ?
C19 H22 0.9500 ?
C20 C21 1.365(4) ?
C20 H23 0.9500 ?
C21 C22 1.358(3) ?
C21 F2 1.365(3) ?
C22 C23 1.386(3) ?
C22 H24 0.9500 ?
C23 H25 0.9500 ?
C30 O4 1.243(3) ?
C30 O3 1.269(3) ?
C30 C31 1.516(3) ?
C31 C36 1.399(3) ?
C31 C32 1.403(3) ?
C36 C35 1.390(3) ?
C36 C37 1.491(3) ?
C35 C34 1.376(4) ?
C35 H26 0.9500 ?
C34 C33 1.374(4) ?
C34 H27 0.9500 ?
C33 C32 1.391(3) ?
C33 H28 0.9500 ?
C32 C43 1.488(3) ?
C43 C48 1.387(3) ?
C43 C44 1.389(3) ?
C44 C45 1.379(4) ?
C44 H29 0.9500 ?
C45 C46 1.366(4) ?
C45 H30 0.9500 ?
C46 F3 1.365(3) ?
C46 C47 1.366(4) ?
C47 C48 1.385(4) ?
C47 H31 0.9500 ?
C48 H32 0.9500 ?
C37 C42 1.389(3) ?
C37 C38 1.391(3) ?
C38 C39 1.385(4) ?
C38 H33 0.9500 ?
C39 C40 1.366(4) ?
C39 H34 0.9500 ?
C40 C41 1.365(4) ?
C40 F4 1.368(3) ?
C41 C42 1.382(3) ?
C41 H35 0.9500 ?
C42 H36 0.9500 ?
Mn1 O3 2.0636(15) y
Mn1 O1 2.0805(16) y
Mn1 N1 2.1292(19) y
Mn1 N3 2.1591(19) y
N1 N2 1.358(3) ?
N2 H1 0.87(3) ?
N3 N4 1.359(3) ?
N4 H2 0.82(3) ?

loop_
_geom_hbond_atom_site_label_D
_geom_hbond_atom_site_label_H
_geom_hbond_atom_site_label_A
_geom_hbond_site_symmetry_A
_geom_hbond_distance_DH
_geom_hbond_distance_HA
_geom_hbond_distance_DA
_geom_hbond_angle_DHA
N4 H2 O2 . 0.82(3) 2.03(3) 2.712(3) 140(3)
N2 H1 O4 . 0.87(3) 1.95(3) 2.783(3) 160(3)
C26 H20 F2 1_545 0.95 2.56 3.355(3) 141.2
C15 H16 O4 2_667 0.95 2.50 3.298(3) 141.3
C38 H33 O3 2_676 0.95 2.70 3.606(3) 160.4
C20 H23 F4 2_677 0.95 2.64 3.239(3) 121.4
C45 H30 F3 2_766 0.95 2.67 3.560(4) 156.4
